data_4034269
loop_
_publ_author_name
'Zhao, Erbao'
'Zhou, Feilong'
'Zhao, Yujun'

_publ_section_title
;
 Lewis Acids Promoted 3 + 2 Cycloaddition of Oxaziridines and Cyclic
 Allylic Alcohols through Carbonyl Imine Intermediates.
;
_journal_issue 7
_journal_name_full 'The Journal of organic chemistry'
_journal_page_first 4282
_journal_page_last 4293
_journal_paper_doi 10.1021/acs.joc.9b00246
_journal_volume 84
_journal_year 2019
_chemical_formula_moiety 'C23 H24 Cl N O3 S'
_chemical_formula_sum 'C23 H24 Cl N O3 S'
_chemical_formula_weight 429.94
_space_group_crystal_system triclinic
_space_group_IT_number 2
_space_group_name_Hall '-P 1'
_space_group_name_H-M_alt 'P -1'
_atom_sites_solution_hydrogens geom
_atom_sites_solution_primary dual
_audit_creation_date 2019-01-15
_audit_creation_method
;
Olex2 1.2
(compiled 2018.05.29 svn.r3508 for OlexSys, GUI svn.r5506)
;
_cell_angle_alpha 104.220(2)
_cell_angle_beta 107.154(2)
_cell_angle_gamma 107.165(2)
_cell_formula_units_Z 2
_cell_length_a 8.2873(3)
_cell_length_b 11.2154(6)
_cell_length_c 13.2137(6)
_cell_measurement_reflns_used 3284
_cell_measurement_temperature 100
_cell_measurement_theta_max 26.355
_cell_measurement_theta_min 3.034
_cell_volume 1044.15(9)
_computing_cell_refinement 'SAINT V8.38A (?, 2016)'
_computing_data_reduction 'SAINT V8.38A (?, 2016)'
_computing_molecular_graphics 'Olex2 (Dolomanov et al., 2009)'
_computing_publication_material 'Olex2 (Dolomanov et al., 2009)'
_computing_structure_refinement 'ShelXL (Sheldrick, 2015)'
_computing_structure_solution 'ShelXT (Sheldrick, 2015)'
_diffrn_ambient_temperature 100.0
_diffrn_measured_fraction_theta_full 0.994
_diffrn_measured_fraction_theta_max 0.990
_diffrn_measurement_device_type 'Bruker APEX-II CCD'
_diffrn_measurement_method '\f and \w scans'
_diffrn_radiation_type MoK\a
_diffrn_radiation_wavelength 0.71073
_diffrn_reflns_av_R_equivalents 0.0893
_diffrn_reflns_av_unetI/netI 0.0991
_diffrn_reflns_Laue_measured_fraction_full 0.994
_diffrn_reflns_Laue_measured_fraction_max 0.990
_diffrn_reflns_limit_h_max 9
_diffrn_reflns_limit_h_min -10
_diffrn_reflns_limit_k_max 14
_diffrn_reflns_limit_k_min -13
_diffrn_reflns_limit_l_max 16
_diffrn_reflns_limit_l_min -16
_diffrn_reflns_number 11931
_diffrn_reflns_point_group_measured_fraction_full 0.994
_diffrn_reflns_point_group_measured_fraction_max 0.990
_diffrn_reflns_theta_full 25.242
_diffrn_reflns_theta_max 26.374
_diffrn_reflns_theta_min 2.646
_diffrn_standards_number 0
_exptl_absorpt_coefficient_mu 0.308
_exptl_absorpt_correction_T_max 0.7454
_exptl_absorpt_correction_T_min 0.4025
_exptl_absorpt_correction_type multi-scan
_exptl_absorpt_process_details
'SADABS-2016/2 (Bruker,2016/2) was used for absorption correction. wR2(int) was 0.1634 before and 0.0834 after correction. The Ratio of minimum to maximum transmission is 0.5400. The \l/2 correction factor is Not present.'
_exptl_crystal_colour colourless
_exptl_crystal_colour_primary colourless
_exptl_crystal_density_diffrn 1.367
_exptl_crystal_description block
_exptl_crystal_F_000 452
_exptl_crystal_size_max 0.15
_exptl_crystal_size_mid 0.08
_exptl_crystal_size_min 0.03
_refine_diff_density_max 0.354
_refine_diff_density_min -0.401
_refine_diff_density_rms 0.077
_refine_ls_extinction_method none
_refine_ls_goodness_of_fit_ref 1.032
_refine_ls_hydrogen_treatment constr
_refine_ls_matrix_type full
_refine_ls_number_parameters 263
_refine_ls_number_reflns 4227
_refine_ls_number_restraints 0
_refine_ls_restrained_S_all 1.032
_refine_ls_R_factor_all 0.0876
_refine_ls_R_factor_gt 0.0572
_refine_ls_shift/su_max 0.000
_refine_ls_shift/su_mean 0.000
_refine_ls_structure_factor_coef Fsqd
_refine_ls_weighting_details 'w=1/[\s^2^(Fo^2^)+(0.0409P)^2^+0.4146P] where P=(Fo^2^+2Fc^2^)/3'
_refine_ls_weighting_scheme calc
_refine_ls_wR_factor_gt 0.1165
_refine_ls_wR_factor_ref 0.1364
_reflns_Friedel_coverage 0.000
_reflns_number_gt 3022
_reflns_number_total 4227
_reflns_threshold_expression 'I > 2\s(I)'
_cod_data_source_file jo9b00246_si_005.cif
_cod_data_source_block 22019066_0m
_cod_original_cell_volume 1044.15(8)
_cod_database_code 4034269
_shelx_shelxl_version_number 2018/3
_shelx_space_group_comment
;
The symmetry employed for this shelxl refinement is uniquely defined
by the following loop, which should always be used as a source of
symmetry information in preference to the above space-group names.
They are only intended as comments.
;
_shelx_estimated_absorpt_t_max 0.991
_shelx_estimated_absorpt_t_min 0.955
_olex2_refinement_description
;
1. Fixed Uiso
 At 1.2 times of:
  All C(H) groups, All C(H,H) groups
 At 1.5 times of:
  All C(H,H,H) groups
2.a Ternary CH refined with riding coordinates:
 C12(H12), C11(H11), C13(H13), C14(H14)
2.b Secondary CH2 refined with riding coordinates:
 C10(H10A,H10B), C9(H9A,H9B), C16(H16A,H16B), C15(H15A,H15B)
2.c Aromatic/amide H refined with riding coordinates:
 C22(H22), C5(H5), C3(H3), C21(H21), C6(H6), C18(H18), C2(H2), C19(H19), C8(H8)
2.d Idealised Me refined as rotating group:
 C23(H23A,H23B,H23C)
;
_olex2_submission_special_instructions 'No special instructions were received'

loop_
_space_group_symop_operation_xyz
'x, y, z'
'-x, -y, -z'

loop_
_atom_site_label
_atom_site_type_symbol
_atom_site_fract_x
_atom_site_fract_y
_atom_site_fract_z
_atom_site_U_iso_or_equiv
_atom_site_adp_type
_atom_site_occupancy
_atom_site_site_symmetry_order
_atom_site_calc_flag
_atom_site_refinement_flags_posn
S1 S 0.66569(9) 0.39931(7) 0.35732(5) 0.01986(19) Uani 1 1 d .
Cl1 Cl 1.60614(10) 0.87232(8) 0.13151(6) 0.0349(2) Uani 1 1 d .
O3 O 0.6939(2) 0.40404(19) 0.47084(15) 0.0251(5) Uani 1 1 d .
O1 O 0.6794(2) 0.56265(19) 0.25606(15) 0.0256(5) Uani 1 1 d .
O2 O 0.7609(3) 0.33949(19) 0.29981(16) 0.0273(5) Uani 1 1 d .
N1 N 0.7075(3) 0.5598(2) 0.36795(18) 0.0204(5) Uani 1 1 d .
C22 C 0.3111(4) 0.3613(3) 0.3155(2) 0.0220(6) Uani 1 1 d .
H22 H 0.357073 0.421145 0.391862 0.026 Uiso 1 1 calc R
C17 C 0.4301(3) 0.3268(3) 0.2707(2) 0.0180(6) Uani 1 1 d .
C4 C 1.2763(3) 0.8278(3) 0.3486(2) 0.0214(6) Uani 1 1 d .
C20 C 0.0560(4) 0.2206(3) 0.1357(2) 0.0223(6) Uani 1 1 d .
C5 C 1.3150(4) 0.9386(3) 0.3156(2) 0.0243(6) Uani 1 1 d .
H5 H 1.269917 1.004726 0.338596 0.029 Uiso 1 1 calc R
C3 C 1.3481(4) 0.7343(3) 0.3159(2) 0.0233(6) Uani 1 1 d .
H3 H 1.325763 0.659142 0.338733 0.028 Uiso 1 1 calc R
C7 C 1.1585(3) 0.8093(3) 0.4142(2) 0.0218(6) Uani 1 1 d .
C21 C 0.1255(4) 0.3078(3) 0.2481(2) 0.0237(6) Uani 1 1 d .
H21 H 0.043817 0.330764 0.278836 0.028 Uiso 1 1 calc R
C12 C 1.0020(3) 0.6729(3) 0.3702(2) 0.0210(6) Uani 1 1 d .
H12 H 1.053256 0.602352 0.363775 0.025 Uiso 1 1 calc R
C10 C 0.8808(4) 0.7900(3) 0.5016(2) 0.0231(6) Uani 1 1 d .
H10A H 0.809980 0.776686 0.549410 0.028 Uiso 1 1 calc R
H10B H 0.815303 0.817993 0.442143 0.028 Uiso 1 1 calc R
C11 C 0.8948(4) 0.6605(3) 0.4466(2) 0.0217(6) Uani 1 1 d .
H11 H 0.951594 0.627577 0.505939 0.026 Uiso 1 1 calc R
C13 C 0.8539(3) 0.6414(3) 0.2541(2) 0.0218(6) Uani 1 1 d .
H13 H 0.850165 0.727439 0.247287 0.026 Uiso 1 1 calc R
C6 C 1.4172(4) 0.9545(3) 0.2502(2) 0.0266(7) Uani 1 1 d .
H6 H 1.442304 1.030232 0.228182 0.032 Uiso 1 1 calc R
C18 C 0.3646(4) 0.2406(3) 0.1591(2) 0.0228(6) Uani 1 1 d .
H18 H 0.446460 0.217955 0.128354 0.027 Uiso 1 1 calc R
C2 C 1.4509(4) 0.7483(3) 0.2510(2) 0.0249(7) Uani 1 1 d .
H2 H 1.499515 0.683889 0.229702 0.030 Uiso 1 1 calc R
C19 C 0.1772(4) 0.1880(3) 0.0930(2) 0.0243(6) Uani 1 1 d .
H19 H 0.131208 0.128110 0.016688 0.029 Uiso 1 1 calc R
C9 C 1.0730(4) 0.8984(3) 0.5746(2) 0.0265(7) Uani 1 1 d .
H9A H 1.064336 0.985711 0.602843 0.032 Uiso 1 1 calc R
H9B H 1.130484 0.877255 0.641146 0.032 Uiso 1 1 calc R
C23 C -0.1473(4) 0.1664(3) 0.0639(2) 0.0316(7) Uani 1 1 d .
H23A H -0.217145 0.131816 0.106127 0.047 Uiso 1 1 calc GR
H23B H -0.177851 0.093820 -0.006562 0.047 Uiso 1 1 calc GR
H23C H -0.178978 0.238202 0.045522 0.047 Uiso 1 1 calc GR
C1 C 1.4820(4) 0.8572(3) 0.2176(2) 0.0252(7) Uani 1 1 d .
C14 C 0.8725(4) 0.5647(3) 0.1525(2) 0.0296(7) Uani 1 1 d .
H14 H 0.901657 0.485074 0.156098 0.036 Uiso 1 1 calc R
C8 C 1.1909(4) 0.9083(3) 0.5068(2) 0.0248(6) Uani 1 1 d .
H8 H 1.294338 0.989843 0.531765 0.030 Uiso 1 1 calc R
C16 C 0.7521(4) 0.5533(3) 0.0359(2) 0.0366(8) Uani 1 1 d .
H16A H 0.707457 0.468087 -0.028535 0.044 Uiso 1 1 calc R
H16B H 0.665316 0.598283 0.032010 0.044 Uiso 1 1 calc R
C15 C 0.9539(4) 0.6399(4) 0.0874(2) 0.0378(8) Uani 1 1 d .
H15A H 0.991083 0.738290 0.114928 0.045 Uiso 1 1 calc R
H15B H 1.033201 0.608168 0.054417 0.045 Uiso 1 1 calc R

loop_
_atom_site_aniso_label
_atom_site_aniso_U_11
_atom_site_aniso_U_22
_atom_site_aniso_U_33
_atom_site_aniso_U_23
_atom_site_aniso_U_13
_atom_site_aniso_U_12
S1 0.0144(3) 0.0219(4) 0.0227(3) 0.0075(3) 0.0068(3) 0.0074(3)
Cl1 0.0262(4) 0.0463(5) 0.0287(4) 0.0118(3) 0.0140(3) 0.0081(4)
O3 0.0227(10) 0.0289(11) 0.0229(10) 0.0122(8) 0.0067(8) 0.0094(9)
O1 0.0170(10) 0.0321(11) 0.0243(10) 0.0152(9) 0.0055(8) 0.0039(9)
O2 0.0217(10) 0.0289(11) 0.0326(11) 0.0073(9) 0.0110(9) 0.0147(9)
N1 0.0163(11) 0.0213(12) 0.0214(11) 0.0083(9) 0.0051(9) 0.0064(10)
C22 0.0187(14) 0.0244(15) 0.0212(13) 0.0056(11) 0.0085(11) 0.0079(12)
C17 0.0144(13) 0.0181(14) 0.0216(13) 0.0085(11) 0.0065(11) 0.0063(11)
C4 0.0093(13) 0.0240(15) 0.0219(13) 0.0057(11) 0.0008(10) 0.0021(11)
C20 0.0173(14) 0.0203(15) 0.0254(14) 0.0094(11) 0.0060(11) 0.0038(12)
C5 0.0190(14) 0.0239(15) 0.0267(14) 0.0067(12) 0.0072(12) 0.0082(12)
C3 0.0155(14) 0.0202(15) 0.0261(14) 0.0060(12) 0.0041(11) 0.0026(12)
C7 0.0136(13) 0.0230(15) 0.0253(14) 0.0086(12) 0.0048(11) 0.0055(12)
C21 0.0181(14) 0.0303(16) 0.0271(14) 0.0118(12) 0.0126(12) 0.0103(12)
C12 0.0152(13) 0.0219(15) 0.0227(13) 0.0067(11) 0.0063(11) 0.0057(12)
C10 0.0202(14) 0.0244(15) 0.0227(14) 0.0062(12) 0.0095(11) 0.0069(12)
C11 0.0157(13) 0.0234(15) 0.0212(13) 0.0075(11) 0.0039(11) 0.0052(12)
C13 0.0157(13) 0.0229(15) 0.0243(14) 0.0099(12) 0.0079(11) 0.0031(12)
C6 0.0228(15) 0.0250(16) 0.0277(15) 0.0112(12) 0.0065(12) 0.0059(13)
C18 0.0208(14) 0.0234(15) 0.0245(14) 0.0061(11) 0.0102(11) 0.0100(12)
C2 0.0165(14) 0.0291(17) 0.0223(14) 0.0035(12) 0.0046(11) 0.0082(12)
C19 0.0238(15) 0.0218(15) 0.0199(13) 0.0031(11) 0.0053(12) 0.0065(12)
C9 0.0249(15) 0.0246(16) 0.0253(14) 0.0055(12) 0.0092(12) 0.0075(13)
C23 0.0189(15) 0.0360(18) 0.0314(16) 0.0103(13) 0.0057(12) 0.0054(14)
C1 0.0180(14) 0.0300(16) 0.0200(13) 0.0063(12) 0.0052(11) 0.0040(12)
C14 0.0202(15) 0.0289(17) 0.0310(16) 0.0053(13) 0.0072(12) 0.0059(13)
C8 0.0187(14) 0.0232(15) 0.0273(14) 0.0081(12) 0.0068(12) 0.0046(12)
C16 0.0239(16) 0.046(2) 0.0215(15) 0.0018(14) 0.0056(13) 0.0011(15)
C15 0.0260(17) 0.051(2) 0.0248(15) 0.0078(14) 0.0099(13) 0.0058(15)

loop_
_atom_type_symbol
_atom_type_description
_atom_type_scat_dispersion_real
_atom_type_scat_dispersion_imag
_atom_type_scat_source
C C 0.0033 0.0016 'International Tables Vol C Tables 4.2.6.8 and 6.1.1.4'
H H 0.0000 0.0000 'International Tables Vol C Tables 4.2.6.8 and 6.1.1.4'
Cl Cl 0.1484 0.1585 'International Tables Vol C Tables 4.2.6.8 and 6.1.1.4'
N N 0.0061 0.0033 'International Tables Vol C Tables 4.2.6.8 and 6.1.1.4'
O O 0.0106 0.0060 'International Tables Vol C Tables 4.2.6.8 and 6.1.1.4'
S S 0.1246 0.1234 'International Tables Vol C Tables 4.2.6.8 and 6.1.1.4'

loop_
_geom_angle_atom_site_label_1
_geom_angle_atom_site_label_2
_geom_angle_atom_site_label_3
_geom_angle
O3 S1 O2 118.94(13)
O3 S1 N1 103.62(11)
O3 S1 C17 110.35(12)
O2 S1 N1 113.97(12)
O2 S1 C17 109.33(12)
N1 S1 C17 98.69(12)
N1 O1 C13 110.17(18)
O1 N1 S1 106.83(15)
O1 N1 C11 107.68(19)
C11 N1 S1 116.21(18)
C17 C22 H22 120.3
C21 C22 H22 120.3
C21 C22 C17 119.4(2)
C22 C17 S1 118.30(19)
C18 C17 S1 120.9(2)
C18 C17 C22 120.8(2)
C5 C4 C7 120.9(3)
C3 C4 C5 117.7(3)
C3 C4 C7 121.4(3)
C21 C20 C23 119.5(2)
C19 C20 C21 118.5(2)
C19 C20 C23 122.0(2)
C4 C5 H5 119.1
C6 C5 C4 121.7(3)
C6 C5 H5 119.1
C4 C3 H3 119.2
C2 C3 C4 121.6(3)
C2 C3 H3 119.2
C4 C7 C12 116.8(2)
C8 C7 C4 120.8(2)
C8 C7 C12 122.4(2)
C22 C21 C20 121.0(2)
C22 C21 H21 119.5
C20 C21 H21 119.5
C7 C12 H12 108.9
C7 C12 C11 113.2(2)
C7 C12 C13 113.1(2)
C11 C12 H12 108.9
C13 C12 H12 108.9
C13 C12 C11 103.6(2)
H10A C10 H10B 108.2
C11 C10 H10A 109.7
C11 C10 H10B 109.7
C11 C10 C9 109.6(2)
C9 C10 H10A 109.7
C9 C10 H10B 109.7
N1 C11 C12 104.30(19)
N1 C11 C10 108.7(2)
N1 C11 H11 110.3
C12 C11 H11 110.3
C10 C11 C12 112.9(2)
C10 C11 H11 110.3
O1 C13 C12 105.5(2)
O1 C13 H13 108.7
O1 C13 C14 108.4(2)
C12 C13 H13 108.7
C14 C13 C12 116.7(2)
C14 C13 H13 108.7
C5 C6 H6 120.8
C1 C6 C5 118.3(3)
C1 C6 H6 120.8
C17 C18 H18 120.6
C17 C18 C19 118.8(2)
C19 C18 H18 120.6
C3 C2 H2 120.5
C1 C2 C3 118.9(3)
C1 C2 H2 120.5
C20 C19 C18 121.5(2)
C20 C19 H19 119.2
C18 C19 H19 119.2
C10 C9 H9A 109.5
C10 C9 H9B 109.5
H9A C9 H9B 108.1
C8 C9 C10 110.6(2)
C8 C9 H9A 109.5
C8 C9 H9B 109.5
C20 C23 H23A 109.5
C20 C23 H23B 109.5
C20 C23 H23C 109.5
H23A C23 H23B 109.5
H23A C23 H23C 109.5
H23B C23 H23C 109.5
C6 C1 Cl1 119.3(2)
C2 C1 Cl1 119.0(2)
C2 C1 C6 121.7(3)
C13 C14 H14 116.0
C13 C14 C16 118.8(3)
C13 C14 C15 118.6(3)
C16 C14 H14 116.0
C15 C14 H14 116.0
C15 C14 C16 59.4(2)
C7 C8 C9 123.7(3)
C7 C8 H8 118.2
C9 C8 H8 118.2
C14 C16 H16A 117.8
C14 C16 H16B 117.8
H16A C16 H16B 114.9
C15 C16 C14 59.9(2)
C15 C16 H16A 117.8
C15 C16 H16B 117.8
C14 C15 H15A 117.7
C14 C15 H15B 117.7
C16 C15 C14 60.7(2)
C16 C15 H15A 117.7
C16 C15 H15B 117.7
H15A C15 H15B 114.8

loop_
_geom_bond_atom_site_label_1
_geom_bond_atom_site_label_2
_geom_bond_distance
S1 O3 1.4332(19)
S1 O2 1.4372(19)
S1 N1 1.690(2)
S1 C17 1.752(3)
Cl1 C1 1.751(3)
O1 N1 1.437(3)
O1 C13 1.467(3)
N1 C11 1.484(3)
C22 H22 0.9500
C22 C17 1.390(4)
C22 C21 1.380(4)
C17 C18 1.386(3)
C4 C5 1.397(4)
C4 C3 1.391(4)
C4 C7 1.488(4)
C20 C21 1.394(4)
C20 C19 1.383(4)
C20 C23 1.509(4)
C5 H5 0.9500
C5 C6 1.384(4)
C3 H3 0.9500
C3 C2 1.380(4)
C7 C12 1.519(4)
C7 C8 1.329(4)
C21 H21 0.9500
C12 H12 1.0000
C12 C11 1.534(4)
C12 C13 1.533(4)
C10 H10A 0.9900
C10 H10B 0.9900
C10 C11 1.511(4)
C10 C9 1.523(4)
C11 H11 1.0000
C13 H13 1.0000
C13 C14 1.483(4)
C6 H6 0.9500
C6 C1 1.383(4)
C18 H18 0.9500
C18 C19 1.389(4)
C2 H2 0.9500
C2 C1 1.378(4)
C19 H19 0.9500
C9 H9A 0.9900
C9 H9B 0.9900
C9 C8 1.506(4)
C23 H23A 0.9800
C23 H23B 0.9800
C23 H23C 0.9800
C14 H14 1.0000
C14 C16 1.518(4)
C14 C15 1.506(4)
C8 H8 0.9500
C16 H16A 0.9900
C16 H16B 0.9900
C16 C15 1.500(4)
C15 H15A 0.9900
C15 H15B 0.9900
